data_2216444
loop_
_publ_author_name
'Jie Liu'
'Guang-Ju Ping'
'Quan-Jun Li'
'Jian-Fang Ma'

_publ_section_title
'[\m-10,21-Dimethyl-3,6,14,17-tetraazatricyclo[17.3.1.1^8,12^]tetracosa-1(23),8,10,12(24),19,21-hexaene-23,24-diolato-\k^4^<i>N</i>^3^,<i>N</i>^6^,<i>O</i>^23^,<i>O</i>^24^:\k^4^<i>N</i>^14^,<i>N</i>^17^,<i>O</i>^23^,<i>O</i>^24^]bis(maleato-\k<i>O</i>)zinc(II)'
_journal_coeditor_code FJ2073
_journal_issue 12
_journal_name_full 'Acta Crystallographica Section E'
_journal_page_first m3172
_journal_page_last m3173
_journal_paper_doi 10.1107/S1600536807060461
_journal_volume 63
_journal_year 2007
_chemical_formula_iupac '[Zn2 (C22 H22 N4 O2) (C4 H7 O4)2]'
_chemical_formula_moiety 'C30 H36 N4 O10 Zn2'
_chemical_formula_sum 'C30 H36 N4 O10 Zn2'
_chemical_formula_weight 743.37
_chemical_name_systematic
;
[\m-10,21-Dimethyl-3,6,14,17-tetraazatricyclo[17.3.1.1^8,12^]tetracosa-
1(23),8,10,12(24),19,21-hexaene-23,24-diolato-
\k^4^<i>N</i>^3^,<i>N</i>^6^,<i>O</i>^23^,<i>O</i>^24^:\k^4^<i>N</i>^14^,
<i>N</i>^17^,<i>O</i>^23^,<i>O</i>^24^]bis(maleato-\k<i>O</i>)zinc(II)
;
_space_group_IT_number 14
_symmetry_cell_setting monoclinic
_symmetry_space_group_name_Hall '-P 2yn'
_symmetry_space_group_name_H-M 'P 1 21/n 1'
_atom_sites_solution_hydrogens geom
_atom_sites_solution_primary direct
_atom_sites_solution_secondary difmap
_audit_creation_method SHELXL97
_cell_angle_alpha 90.00
_cell_angle_beta 96.3816(8)
_cell_angle_gamma 90.00
_cell_formula_units_Z 2
_cell_length_a 9.4233(7)
_cell_length_b 11.2691(8)
_cell_length_c 14.6870(11)
_cell_measurement_reflns_used 3166
_cell_measurement_temperature 293(2)
_cell_measurement_theta_max 28.3
_cell_measurement_theta_min 2.3
_cell_volume 1550.0(2)
_computing_cell_refinement 'SAINT (Bruker, 1999)'
_computing_data_collection 'SMART (Bruker, 1997)'
_computing_data_reduction 'SAINT (Bruker, 1999)'
_computing_molecular_graphics 'SHELXTL-Plus (Sheldrick, 1990)'
_computing_publication_material 'SHELXL97 (Sheldrick, 1997)'
_computing_structure_refinement 'SHELXL97 (Sheldrick, 1997)'
_computing_structure_solution 'SHELXS97 (Sheldrick, 1997)'
_diffrn_ambient_temperature 293(2)
_diffrn_measured_fraction_theta_full 1.000
_diffrn_measured_fraction_theta_max 0.938
_diffrn_measurement_device_type 'Bruker APEX CCD area-detector'
_diffrn_measurement_method \w
_diffrn_radiation_monochromator graphite
_diffrn_radiation_source 'fine-focus sealed tube'
_diffrn_radiation_type MoK\a
_diffrn_radiation_wavelength 0.71073
_diffrn_reflns_av_R_equivalents 0.0152
_diffrn_reflns_av_sigmaI/netI 0.0174
_diffrn_reflns_limit_h_max 10
_diffrn_reflns_limit_h_min -12
_diffrn_reflns_limit_k_max 14
_diffrn_reflns_limit_k_min -11
_diffrn_reflns_limit_l_max 19
_diffrn_reflns_limit_l_min -19
_diffrn_reflns_number 9199
_diffrn_reflns_theta_full 25.00
_diffrn_reflns_theta_max 28.29
_diffrn_reflns_theta_min 2.28
_exptl_absorpt_coefficient_mu 1.612
_exptl_absorpt_correction_T_max 0.667
_exptl_absorpt_correction_T_min 0.548
_exptl_absorpt_correction_type multi-scan
_exptl_absorpt_process_details '(SADABS; Sheldrick, 1996)'
_exptl_crystal_colour colourless
_exptl_crystal_density_diffrn 1.593
_exptl_crystal_density_method 'not measured'
_exptl_crystal_description block
_exptl_crystal_F_000 768
_exptl_crystal_size_max 0.35
_exptl_crystal_size_mid 0.30
_exptl_crystal_size_min 0.25
_refine_diff_density_max 0.859
_refine_diff_density_min -0.304
_refine_ls_extinction_method none
_refine_ls_goodness_of_fit_ref 1.060
_refine_ls_hydrogen_treatment mixed
_refine_ls_matrix_type full
_refine_ls_number_parameters 217
_refine_ls_number_reflns 3614
_refine_ls_number_restraints 0
_refine_ls_restrained_S_all 1.060
_refine_ls_R_factor_all 0.0338
_refine_ls_R_factor_gt 0.0293
_refine_ls_shift/su_max 0.002
_refine_ls_shift/su_mean 0.000
_refine_ls_structure_factor_coef Fsqd
_refine_ls_weighting_details 'calc w = 1/[\s^2^(Fo^2^)+(0.0484P)^2^+0.5671P] where P=(Fo^2^+2Fc^2^)/3'
_refine_ls_weighting_scheme calc
_refine_ls_wR_factor_gt 0.0822
_refine_ls_wR_factor_ref 0.0849
_reflns_number_gt 3166
_reflns_number_total 3614
_reflns_threshold_expression I>2\s(I)
_cod_data_source_file fj2073.cif
_cod_data_source_block I
_cod_original_sg_symbol_H-M 'P 21/n'
_cod_database_code 2216444
_cod_database_fobs_code 2216444

loop_
_symmetry_equiv_pos_as_xyz
'x, y, z'
'-x+1/2, y+1/2, -z+1/2'
'-x, -y, -z'
'x-1/2, -y-1/2, z-1/2'

loop_
_atom_site_type_symbol
_atom_site_label
_atom_site_fract_x
_atom_site_fract_y
_atom_site_fract_z
_atom_site_U_iso_or_equiv
_atom_site_adp_type
_atom_site_calc_flag
_atom_site_refinement_flags
_atom_site_occupancy
Zn Zn1 0.07989(2) 1.036471(19) 0.413650(13) 0.03090(9) Uani d . 1
C C1 0.0822(2) 0.78759(17) 0.48550(13) 0.0347(4) Uani d . 1
C C2 0.1329(2) 0.72414(18) 0.56441(14) 0.0367(4) Uani d . 1
C C3 0.1730(2) 0.6061(2) 0.55428(16) 0.0441(5) Uani d . 1
H H3 0.2051 0.5625 0.6063 0.053 Uiso calc R 1
C C4 0.1665(2) 0.55165(19) 0.46898(18) 0.0440(5) Uani d . 1
C C5 0.1158(2) 0.61675(19) 0.39189(16) 0.0409(4) Uani d . 1
H H5 0.1100 0.5810 0.3345 0.049 Uiso calc R 1
C C6 0.07315(19) 0.73491(18) 0.39866(14) 0.0356(4) Uani d . 1
C C7 0.2131(3) 0.4238(2) 0.4611(2) 0.0575(6) Uani d . 1
H H7A 0.2015 0.4003 0.3979 0.086 Uiso calc R 1
H H7B 0.1557 0.3738 0.4952 0.086 Uiso calc R 1
H H7C 0.3116 0.4162 0.4852 0.086 Uiso calc R 1
C C8 0.0124(2) 0.80583(19) 0.31613(14) 0.0398(4) Uani d . 1
H H8A 0.0126 0.7571 0.2617 0.048 Uiso calc R 1
H H8B -0.0859 0.8263 0.3227 0.048 Uiso calc R 1
C C9 0.0453(3) 0.9876(2) 0.22116(15) 0.0509(6) Uani d . 1
H H9A 0.0122 0.9343 0.1714 0.061 Uiso calc R 1
H H9B 0.1250 1.0327 0.2027 0.061 Uiso calc R 1
C C10 0.0730(3) 0.9287(2) 0.76219(15) 0.0495(5) Uani d . 1
H H10A 0.1564 0.9737 0.7496 0.059 Uiso calc R 1
H H10B 0.0988 0.8813 0.8166 0.059 Uiso calc R 1
C C11 0.1554(2) 0.7870(2) 0.65532(15) 0.0432(5) Uani d . 1
H H11A 0.1874 0.7293 0.7022 0.052 Uiso calc R 1
H H11B 0.2314 0.8446 0.6531 0.052 Uiso calc R 1
C C12 0.3516(2) 1.14644(19) 0.42009(14) 0.0392(4) Uani d . 1
C C13 0.4910(2) 1.1892(2) 0.46576(17) 0.0485(5) Uani d . 1
H H13 0.5474 1.2276 0.4268 0.058 Uiso calc R 1
C C14 0.5497(2) 1.1825(2) 0.55234(17) 0.0505(6) Uani d . 1
H H14 0.6399 1.2167 0.5623 0.061 Uiso calc R 1
C C15 0.4994(2) 1.1313(2) 0.63603(16) 0.0484(5) Uani d . 1
N N1 0.09452(19) 0.91689(17) 0.30383(11) 0.0379(4) Uani d . 1
N N2 0.0277(2) 0.84905(16) 0.68315(11) 0.0378(4) Uani d . 1
O O1 0.04349(18) 0.90058(12) 0.49375(10) 0.0441(4) Uani d . 1
O O2 0.27011(17) 1.09045(18) 0.46986(11) 0.0550(4) Uani d . 1
O O3 0.3184(2) 1.1678(2) 0.33987(12) 0.0682(6) Uani d . 1
O O4 0.3731(2) 1.0827(2) 0.63265(13) 0.0737(6) Uani d . 1
O O5 0.5765(2) 1.1369(2) 0.70789(12) 0.0677(5) Uani d . 1
H H2O 0.318(4) 1.079(4) 0.578(3) 0.102 Uiso d . 1
H HN1 0.181(4) 0.898(4) 0.296(3) 0.102 Uiso d . 1
H HN2 -0.035(4) 0.803(3) 0.698(3) 0.102 Uiso d . 1

loop_
_atom_site_aniso_label
_atom_site_aniso_U_11
_atom_site_aniso_U_22
_atom_site_aniso_U_33
_atom_site_aniso_U_12
_atom_site_aniso_U_13
_atom_site_aniso_U_23
Zn1 0.03147(13) 0.03791(14) 0.02267(12) -0.00489(8) 0.00010(8) 0.00140(8)
C1 0.0344(9) 0.0329(9) 0.0379(10) -0.0010(7) 0.0089(8) 0.0004(8)
C2 0.0323(9) 0.0385(10) 0.0392(10) -0.0019(8) 0.0038(8) 0.0028(8)
C3 0.0371(10) 0.0409(11) 0.0539(12) 0.0038(9) 0.0038(9) 0.0081(10)
C4 0.0349(11) 0.0368(11) 0.0613(14) 0.0011(8) 0.0100(10) -0.0013(9)
C5 0.0344(10) 0.0402(11) 0.0494(11) -0.0014(8) 0.0104(9) -0.0088(9)
C6 0.0294(9) 0.0375(10) 0.0408(10) -0.0009(7) 0.0076(7) -0.0019(8)
C7 0.0555(14) 0.0392(12) 0.0793(18) 0.0096(11) 0.0141(13) 0.0002(12)
C8 0.0355(10) 0.0463(11) 0.0367(10) 0.0021(8) -0.0003(8) -0.0082(8)
C9 0.0672(16) 0.0579(14) 0.0270(10) 0.0052(12) 0.0027(10) -0.0011(9)
C10 0.0617(14) 0.0528(12) 0.0307(10) 0.0034(11) -0.0089(9) -0.0002(9)
C11 0.0390(10) 0.0478(12) 0.0406(11) 0.0009(9) -0.0055(8) 0.0026(9)
C12 0.0336(10) 0.0443(11) 0.0394(11) 0.0002(8) 0.0031(8) -0.0005(8)
C13 0.0304(10) 0.0602(14) 0.0553(13) -0.0073(9) 0.0073(9) 0.0080(11)
C14 0.0290(10) 0.0620(14) 0.0587(14) -0.0079(10) -0.0033(9) -0.0027(11)
C15 0.0411(11) 0.0588(14) 0.0438(12) 0.0037(10) -0.0021(9) -0.0147(10)
N1 0.0401(9) 0.0457(9) 0.0277(8) 0.0045(8) 0.0030(7) 0.0015(7)
N2 0.0471(10) 0.0396(9) 0.0257(8) -0.0017(7) -0.0010(7) -0.0001(6)
O1 0.0686(10) 0.0315(7) 0.0355(7) 0.0069(6) 0.0215(7) 0.0050(6)
O2 0.0401(8) 0.0801(12) 0.0419(8) -0.0243(8) -0.0085(7) 0.0132(8)
O3 0.0540(10) 0.1097(16) 0.0403(9) -0.0140(10) 0.0023(8) 0.0091(10)
O4 0.0521(11) 0.1292(19) 0.0382(9) -0.0245(12) -0.0023(8) 0.0104(11)
O5 0.0567(11) 0.0953(15) 0.0468(10) 0.0056(10) -0.0138(8) -0.0173(10)

loop_
_atom_type_symbol
_atom_type_description
_atom_type_scat_dispersion_real
_atom_type_scat_dispersion_imag
_atom_type_scat_source
C C 0.0033 0.0016 'International Tables Vol C Tables 4.2.6.8 and 6.1.1.4'
H H 0.0000 0.0000 'International Tables Vol C Tables 4.2.6.8 and 6.1.1.4'
N N 0.0061 0.0033 'International Tables Vol C Tables 4.2.6.8 and 6.1.1.4'
O O 0.0106 0.0060 'International Tables Vol C Tables 4.2.6.8 and 6.1.1.4'
Zn Zn 0.2839 1.4301 'International Tables Vol C Tables 4.2.6.8 and 6.1.1.4'

loop_
_geom_angle_atom_site_label_1
_geom_angle_atom_site_label_2
_geom_angle_atom_site_label_3
_geom_angle_site_symmetry_1
_geom_angle_site_symmetry_3
_geom_angle
O2 Zn1 O1 . . 101.40(7)
O2 Zn1 O1 . 3_576 100.00(7)
O1 Zn1 O1 . 3_576 73.78(6)
O2 Zn1 N2 . 3_576 116.11(7)
O1 Zn1 N2 . 3_576 140.78(7)
O1 Zn1 N2 3_576 3_576 88.23(6)
O2 Zn1 N1 . . 112.32(8)
O1 Zn1 N1 . . 89.46(6)
O1 Zn1 N1 3_576 . 146.07(7)
N2 Zn1 N1 3_576 . 86.71(7)
O1 C1 C2 . . 118.95(18)
O1 C1 C6 . . 119.84(18)
C2 C1 C6 . . 121.20(18)
C3 C2 C1 . . 118.04(19)
C3 C2 C11 . . 121.99(19)
C1 C2 C11 . . 119.71(18)
C4 C3 C2 . . 122.1(2)
C4 C3 H3 . . 118.9
C2 C3 H3 . . 118.9
C5 C4 C3 . . 118.56(19)
C5 C4 C7 . . 121.1(2)
C3 C4 C7 . . 120.3(2)
C4 C5 C6 . . 121.4(2)
C4 C5 H5 . . 119.3
C6 C5 H5 . . 119.3
C5 C6 C1 . . 118.66(19)
C5 C6 C8 . . 122.23(19)
C1 C6 C8 . . 119.06(18)
C4 C7 H7A . . 109.5
C4 C7 H7B . . 109.5
H7A C7 H7B . . 109.5
C4 C7 H7C . . 109.5
H7A C7 H7C . . 109.5
H7B C7 H7C . . 109.5
N1 C8 C6 . . 112.68(16)
N1 C8 H8A . . 109.1
C6 C8 H8A . . 109.1
N1 C8 H8B . . 109.1
C6 C8 H8B . . 109.1
H8A C8 H8B . . 107.8
N1 C9 C10 . 3_576 112.01(18)
N1 C9 H9A . . 109.2
C10 C9 H9A 3_576 . 109.2
N1 C9 H9B . . 109.2
C10 C9 H9B 3_576 . 109.2
H9A C9 H9B . . 107.9
N2 C10 C9 . 3_576 110.56(19)
N2 C10 H10A . . 109.5
C9 C10 H10A 3_576 . 109.5
N2 C10 H10B . . 109.5
C9 C10 H10B 3_576 . 109.5
H10A C10 H10B . . 108.1
N2 C11 C2 . . 115.23(16)
N2 C11 H11A . . 108.5
C2 C11 H11A . . 108.5
N2 C11 H11B . . 108.5
C2 C11 H11B . . 108.5
H11A C11 H11B . . 107.5
O3 C12 O2 . . 123.2(2)
O3 C12 C13 . . 119.6(2)
O2 C12 C13 . . 117.19(18)
C14 C13 C12 . . 131.6(2)
C14 C13 H13 . . 114.2
C12 C13 H13 . . 114.2
C13 C14 C15 . . 132.6(2)
C13 C14 H14 . . 113.7
C15 C14 H14 . . 113.7
O5 C15 O4 . . 120.6(2)
O5 C15 C14 . . 119.0(2)
O4 C15 C14 . . 120.4(2)
C9 N1 C8 . . 115.51(18)
C9 N1 Zn1 . . 103.92(13)
C8 N1 Zn1 . . 111.27(12)
C9 N1 HN1 . . 104(3)
C8 N1 HN1 . . 109(3)
Zn1 N1 HN1 . . 114(3)
C11 N2 C10 . . 109.06(17)
C11 N2 Zn1 . 3_576 116.63(13)
C10 N2 Zn1 . 3_576 103.46(13)
C11 N2 HN2 . . 114(3)
C10 N2 HN2 . . 109(3)
Zn1 N2 HN2 3_576 . 105(3)
C1 O1 Zn1 . . 128.02(12)
C1 O1 Zn1 . 3_576 125.58(12)
Zn1 O1 Zn1 . 3_576 106.22(6)
C12 O2 Zn1 . . 118.93(13)
C15 O4 H2O . . 119(3)

loop_
_geom_bond_atom_site_label_1
_geom_bond_atom_site_label_2
_geom_bond_site_symmetry_2
_geom_bond_distance
Zn1 O2 . 1.9838(15)
Zn1 O1 . 1.9840(14)
Zn1 O1 3_576 2.0140(14)
Zn1 N2 3_576 2.0960(17)
Zn1 N1 . 2.1181(18)
C1 O1 . 1.334(2)
C1 C2 . 1.400(3)
C1 C6 . 1.401(3)
C2 C3 . 1.395(3)
C2 C11 . 1.505(3)
C3 C4 . 1.390(3)
C3 H3 . 0.9300
C4 C5 . 1.389(3)
C4 C7 . 1.514(3)
C5 C6 . 1.397(3)
C5 H5 . 0.9300
C6 C8 . 1.510(3)
C7 H7A . 0.9600
C7 H7B . 0.9600
C7 H7C . 0.9600
C8 N1 . 1.493(3)
C8 H8A . 0.9700
C8 H8B . 0.9700
C9 N1 . 1.483(3)
C9 C10 3_576 1.501(4)
C9 H9A . 0.9700
C9 H9B . 0.9700
C10 N2 . 1.492(3)
C10 C9 3_576 1.501(4)
C10 H10A . 0.9700
C10 H10B . 0.9700
C11 N2 . 1.488(3)
C11 H11A . 0.9700
C11 H11B . 0.9700
C12 O3 . 1.209(3)
C12 O2 . 1.283(3)
C12 C13 . 1.488(3)
C13 C14 . 1.331(3)
C13 H13 . 0.9300
C14 C15 . 1.482(4)
C14 H14 . 0.9300
C15 O5 . 1.214(3)
C15 O4 . 1.306(3)
N1 HN1 . 0.86(4)
N2 Zn1 3_576 2.0960(17)
N2 HN2 . 0.83(4)
O1 Zn1 3_576 2.0140(14)
O4 H2O . 0.91(4)

loop_
_geom_hbond_atom_site_label_D
_geom_hbond_atom_site_label_H
_geom_hbond_atom_site_label_A
_geom_hbond_distance_DH
_geom_hbond_distance_HA
_geom_hbond_distance_DA
_geom_hbond_angle_DHA
O4 H2O O2 0.91(4) 1.60(4) 2.480(2) 161(4)

loop_
_geom_torsion_atom_site_label_1
_geom_torsion_atom_site_label_2
_geom_torsion_atom_site_label_3
_geom_torsion_atom_site_label_4
_geom_torsion_site_symmetry_1
_geom_torsion_site_symmetry_4
_geom_torsion
O1 C1 C2 C3 . . -179.92(18)
C6 C1 C2 C3 . . -0.6(3)
O1 C1 C2 C11 . . -5.6(3)
C6 C1 C2 C11 . . 173.73(18)
C1 C2 C3 C4 . . 1.2(3)
C11 C2 C3 C4 . . -173.0(2)
C2 C3 C4 C5 . . -1.3(3)
C2 C3 C4 C7 . . 179.1(2)
C3 C4 C5 C6 . . 0.7(3)
C7 C4 C5 C6 . . -179.7(2)
C4 C5 C6 C1 . . -0.1(3)
C4 C5 C6 C8 . . -177.62(19)
O1 C1 C6 C5 . . 179.37(18)
C2 C1 C6 C5 . . 0.1(3)
O1 C1 C6 C8 . . -3.0(3)
C2 C1 C6 C8 . . 177.67(18)
C5 C6 C8 N1 . . -123.2(2)
C1 C6 C8 N1 . . 59.3(2)
C3 C2 C11 N2 . . -129.6(2)
C1 C2 C11 N2 . . 56.3(3)
O3 C12 C13 C14 . . 176.7(3)
O2 C12 C13 C14 . . -1.5(4)
C12 C13 C14 C15 . . -0.5(5)
C13 C14 C15 O5 . . 179.6(3)
C13 C14 C15 O4 . . -1.5(5)
C10 C9 N1 C8 3_576 . 86.0(2)
C10 C9 N1 Zn1 3_576 . -36.2(2)
C6 C8 N1 C9 . . 176.86(17)
C6 C8 N1 Zn1 . . -65.00(18)
O2 Zn1 N1 C9 . . -107.52(15)
O1 Zn1 N1 C9 . . 150.36(15)
O1 Zn1 N1 C9 3_576 . 91.32(17)
N2 Zn1 N1 C9 3_576 . 9.41(15)
O2 Zn1 N1 C8 . . 127.55(13)
O1 Zn1 N1 C8 . . 25.43(13)
O1 Zn1 N1 C8 3_576 . -33.61(19)
N2 Zn1 N1 C8 3_576 . -115.52(14)
C2 C11 N2 C10 . . -167.27(18)
C2 C11 N2 Zn1 . 3_576 -50.6(2)
C9 C10 N2 C11 3_576 . 167.38(19)
C9 C10 N2 Zn1 3_576 3_576 42.6(2)
C2 C1 O1 Zn1 . . 139.17(16)
C6 C1 O1 Zn1 . . -40.2(3)
C2 C1 O1 Zn1 . 3_576 -46.3(2)
C6 C1 O1 Zn1 . 3_576 134.36(16)
O2 Zn1 O1 C1 . . -87.41(18)
O1 Zn1 O1 C1 3_576 . 175.4(2)
N2 Zn1 O1 C1 3_576 . 109.40(18)
N1 Zn1 O1 C1 . . 25.27(18)
O2 Zn1 O1 Zn1 . 3_576 97.23(9)
O1 Zn1 O1 Zn1 3_576 3_576 0.0
N2 Zn1 O1 Zn1 3_576 3_576 -65.96(12)
N1 Zn1 O1 Zn1 . 3_576 -150.10(8)
O3 C12 O2 Zn1 . . -0.3(3)
C13 C12 O2 Zn1 . . 177.79(16)
O1 Zn1 O2 C12 . . 154.68(18)
O1 Zn1 O2 C12 3_576 . -130.03(18)
N2 Zn1 O2 C12 3_576 . -37.1(2)
N1 Zn1 O2 C12 . . 60.5(2)
